data_4083808
loop_
_publ_author_name
'Zhang, Fenbao'
'Prokopchuk, Ernest M.'
'Broczkowski, Michael E.'
'Jennings, Michael C.'
'Puddephatt, Richard J.'

_publ_section_title
;
 Hydridodimethylplatinum(IV) Complexes with Bis(pyridine) Ligands:&#x00A0;
 Effect of Chelate Ring Size on Reactivity
;
_journal_issue 7
_journal_name_full Organometallics
_journal_page_first 1583
_journal_paper_doi 10.1021/om050982m
_journal_volume 25
_journal_year 2006
_chemical_formula_sum 'C14 H17 Cl3 N2 O Pt'
_chemical_formula_weight 530.74
_chemical_name_systematic
; 
 ? 
;
_space_group_IT_number 62
_symmetry_cell_setting orthorhombic
_symmetry_space_group_name_Hall '-P 2ac 2n'
_symmetry_space_group_name_H-M 'P n m a'
_atom_sites_solution_hydrogens geom
_atom_sites_solution_primary Patterson
_atom_sites_solution_secondary difmap
_audit_creation_method SHELXL-97
_cell_angle_alpha 90.00
_cell_angle_beta 90.00
_cell_angle_gamma 90.00
_cell_formula_units_Z 4
_cell_length_a 15.7153(8)
_cell_length_b 12.4400(5)
_cell_length_c 8.7904(4)
_cell_measurement_temperature 150(2)
_cell_volume 1718.51(14)
_computing_cell_refinement 'Nonius DENZO'
_computing_data_collection 'Nonius COLLECT'
_computing_data_reduction 'Nonius DENZO'
_computing_molecular_graphics 'Bruker SHELXTL'
_computing_publication_material 'Bruker SHELXTL'
_computing_structure_refinement 'SHELXL-97 (Sheldrick, 1997)'
_computing_structure_solution 'SHELXS-97 (Sheldrick, 1990)'
_diffrn_ambient_temperature 150(2)
_diffrn_measured_fraction_theta_full 1.000
_diffrn_measured_fraction_theta_max 1.000
_diffrn_measurement_device_type 'Nonius Kappa-CCD'
_diffrn_measurement_method 'phi/omega scans'
_diffrn_radiation_monochromator graphite
_diffrn_radiation_source 'fine-focus sealed tube'
_diffrn_radiation_type MoK\a
_diffrn_radiation_wavelength 0.71073
_diffrn_reflns_av_R_equivalents 0.080
_diffrn_reflns_av_sigmaI/netI 0.0479
_diffrn_reflns_limit_h_max 20
_diffrn_reflns_limit_h_min -20
_diffrn_reflns_limit_k_max 16
_diffrn_reflns_limit_k_min -16
_diffrn_reflns_limit_l_max 11
_diffrn_reflns_limit_l_min -11
_diffrn_reflns_number 18017
_diffrn_reflns_theta_full 27.48
_diffrn_reflns_theta_max 27.48
_diffrn_reflns_theta_min 2.59
_exptl_absorpt_coefficient_mu 8.630
_exptl_absorpt_correction_T_max 0.4000
_exptl_absorpt_correction_T_min 0.2215
_exptl_absorpt_correction_type integration
_exptl_crystal_colour yellow
_exptl_crystal_density_diffrn 2.051
_exptl_crystal_density_method 'not measured'
_exptl_crystal_description shoebox
_exptl_crystal_F_000 1008
_exptl_crystal_size_max 0.25
_exptl_crystal_size_mid 0.18
_exptl_crystal_size_min 0.13
_refine_diff_density_max 1.774
_refine_diff_density_min -1.541
_refine_diff_density_rms 0.208
_refine_ls_extinction_coef 0.0033(3)
_refine_ls_extinction_expression Fc^*^=kFc[1+0.001xFc^2^\l^3^/sin(2\q)]^-1/4^
_refine_ls_extinction_method SHELXL
_refine_ls_goodness_of_fit_ref 1.043
_refine_ls_hydrogen_treatment mixed
_refine_ls_matrix_type full
_refine_ls_number_parameters 118
_refine_ls_number_reflns 2067
_refine_ls_number_restraints 0
_refine_ls_restrained_S_all 1.043
_refine_ls_R_factor_all 0.0757
_refine_ls_R_factor_gt 0.0473
_refine_ls_shift/su_max 0.011
_refine_ls_shift/su_mean 0.001
_refine_ls_structure_factor_coef Fsqd
_refine_ls_weighting_details 'calc w=1/[\s^2^(Fo^2^)+(0.0614P)^2^+6.2404P] where P=(Fo^2^+2Fc^2^)/3'
_refine_ls_weighting_scheme calc
_refine_ls_wR_factor_gt 0.1105
_refine_ls_wR_factor_ref 0.1215
_reflns_number_gt 1473
_reflns_number_total 2067
_reflns_threshold_expression >2sigma(I)
_cod_data_source_file om050982msi20051115_114331.cif
_cod_data_source_block complex_13a
_cod_depositor_comments
;
The following automatic conversions were performed:

'_symmetry_cell_setting' value 'Orthorhombic' changed to
'orthorhombic' according to
/usr/data/users/saulius/automatic-downloads/retrospective/ACS/lib/dictionaries/cif_core.dic
dictionary named 'cif_core.dic' version 2.4.2 from 2011-04-26.

Automatic conversion script
Id: cif_fix_values 2281 2013-09-26 08:29:07Z andrius 
;
_cod_original_sg_symbol_H-M Pnma
_cod_database_code 4083808

loop_
_symmetry_equiv_pos_as_xyz
'x, y, z'
'-x+1/2, -y, z+1/2'
'-x, y+1/2, -z'
'x+1/2, -y+1/2, -z+1/2'
'-x, -y, -z'
'x-1/2, y, -z-1/2'
'x, -y-1/2, z'
'-x-1/2, y-1/2, z-1/2'

loop_
_atom_site_label
_atom_site_type_symbol
_atom_site_fract_x
_atom_site_fract_y
_atom_site_fract_z
_atom_site_U_iso_or_equiv
_atom_site_adp_type
_atom_site_occupancy
_atom_site_symmetry_multiplicity
_atom_site_calc_flag
_atom_site_refinement_flags
_atom_site_disorder_assembly
_atom_site_disorder_group
Pt Pt 0.40429(3) 0.7500 0.76088(4) 0.0382(2) Uani 1 2 d S . .
H H 0.492(10) 0.7500 0.746(11) 0.057 Uiso 1 2 d S . .
Cl Cl 0.24985(19) 0.7500 0.7951(3) 0.0464(7) Uani 1 2 d S . .
N1 N 0.3915(4) 0.8677(5) 0.5826(7) 0.0349(15) Uani 1 1 d . . .
C2 C 0.3469(5) 0.9580(7) 0.6033(9) 0.044(2) Uani 1 1 d . . .
H2A H 0.3152 0.9663 0.6946 0.053 Uiso 1 1 calc R . .
C3 C 0.3450(5) 1.0393(7) 0.4977(10) 0.049(2) Uani 1 1 d . . .
H3A H 0.3124 1.1024 0.5153 0.059 Uiso 1 1 calc R . .
C4 C 0.3919(6) 1.0273(7) 0.3643(9) 0.047(2) Uani 1 1 d . . .
H4A H 0.3920 1.0823 0.2893 0.057 Uiso 1 1 calc R . .
C5 C 0.4383(5) 0.9346(7) 0.3428(9) 0.0422(19) Uani 1 1 d . . .
H5A H 0.4719 0.9255 0.2540 0.051 Uiso 1 1 calc R . .
C6 C 0.4351(5) 0.8544(6) 0.4527(7) 0.0335(17) Uani 1 1 d . . .
C7 C 0.4785(7) 0.7500 0.4208(11) 0.037(3) Uani 1 2 d S . .
O8 O 0.5435(5) 0.7500 0.3417(9) 0.049(2) Uani 1 2 d S . .
C11 C 0.4208(6) 0.8649(9) 0.9291(10) 0.062(3) Uani 1 1 d . . .
H11A H 0.4815 0.8810 0.9400 0.092 Uiso 1 1 calc R . .
H11B H 0.3986 0.8374 1.0257 0.092 Uiso 1 1 calc R . .
H11C H 0.3901 0.9305 0.9011 0.092 Uiso 1 1 calc R . .
C20 C 0.3179(10) 1.251(6) 0.9141(15) 0.061(5) Uani 1 2 d S A -1
H20A H 0.3672 1.2979 0.8924 0.073 Uiso 0.50 1 calc PR A -1
H20B H 0.2914 1.2769 1.0094 0.073 Uiso 0.50 1 calc PR A -1
Cl21 Cl 0.2430(3) 1.266(2) 0.7644(4) 0.060(5) Uani 0.50 1 d P A -1
Cl22 Cl 0.3541(3) 1.1260(4) 0.9443(5) 0.0514(11) Uani 0.50 1 d P A -1

loop_
_atom_site_aniso_label
_atom_site_aniso_U_11
_atom_site_aniso_U_22
_atom_site_aniso_U_33
_atom_site_aniso_U_23
_atom_site_aniso_U_13
_atom_site_aniso_U_12
Pt 0.0301(3) 0.0633(4) 0.0213(3) 0.000 -0.00064(17) 0.000
Cl 0.0332(16) 0.074(2) 0.0317(13) 0.000 0.0049(11) 0.000
N1 0.036(4) 0.045(4) 0.023(3) 0.002(3) -0.003(2) -0.006(3)
C2 0.046(5) 0.047(5) 0.039(4) -0.012(4) 0.005(3) -0.006(4)
C3 0.049(6) 0.044(5) 0.054(5) -0.009(4) -0.001(4) -0.004(4)
C4 0.062(6) 0.041(5) 0.040(4) 0.003(4) -0.006(4) -0.007(4)
C5 0.041(5) 0.052(5) 0.034(4) 0.000(4) 0.003(3) -0.012(4)
C6 0.029(4) 0.047(5) 0.024(3) 0.000(3) -0.001(3) -0.007(4)
C7 0.030(6) 0.058(7) 0.022(5) 0.000 0.002(4) 0.000
O8 0.041(5) 0.060(5) 0.047(5) 0.000 0.018(4) 0.000
C11 0.064(7) 0.089(8) 0.032(4) -0.022(5) -0.007(4) -0.021(5)
C20 0.054(10) 0.078(13) 0.051(8) -0.01(4) 0.024(8) 0.03(4)
Cl21 0.0413(19) 0.081(15) 0.059(2) 0.025(5) 0.0089(15) 0.009(4)
Cl22 0.056(3) 0.057(3) 0.042(2) 0.003(2) 0.0055(18) 0.007(2)

loop_
_atom_type_symbol
_atom_type_description
_atom_type_scat_dispersion_real
_atom_type_scat_dispersion_imag
_atom_type_scat_source
C C 0.0033 0.0016 'International Tables Vol C Tables 4.2.6.8 and 6.1.1.4'
H H 0.0000 0.0000 'International Tables Vol C Tables 4.2.6.8 and 6.1.1.4'
N N 0.0061 0.0033 'International Tables Vol C Tables 4.2.6.8 and 6.1.1.4'
O O 0.0106 0.0060 'International Tables Vol C Tables 4.2.6.8 and 6.1.1.4'
Cl Cl 0.1484 0.1585 'International Tables Vol C Tables 4.2.6.8 and 6.1.1.4'
Pt Pt -1.7033 8.3905 'International Tables Vol C Tables 4.2.6.8 and 6.1.1.4'

loop_
_geom_angle_atom_site_label_1
_geom_angle_atom_site_label_2
_geom_angle_atom_site_label_3
_geom_angle
_geom_angle_site_symmetry_1
_geom_angle_site_symmetry_3
C11 Pt C11 87.2(6) . 7_575
C11 Pt N1 177.9(3) . 7_575
C11 Pt N1 93.6(4) 7_575 7_575
C11 Pt N1 93.6(4) . .
C11 Pt N1 177.9(3) 7_575 .
N1 Pt N1 85.6(3) 7_575 .
C11 Pt Cl 92.1(3) . .
C11 Pt Cl 92.1(3) 7_575 .
N1 Pt Cl 89.80(17) 7_575 .
N1 Pt Cl 89.80(17) . .
C2 N1 C6 119.1(7) . .
C2 N1 Pt 121.4(5) . .
C6 N1 Pt 119.2(5) . .
N1 C2 C3 122.6(7) . .
C2 C3 C4 118.6(8) . .
C5 C4 C3 119.0(8) . .
C4 C5 C6 119.2(7) . .
N1 C6 C5 121.4(7) . .
N1 C6 C7 120.0(7) . .
C5 C6 C7 118.5(7) . .
O8 C7 C6 118.9(4) . 7_575
O8 C7 C6 118.9(4) . .
C6 C7 C6 120.9(9) 7_575 .
Cl22 C20 Cl21 116(4) . .

loop_
_geom_bond_atom_site_label_1
_geom_bond_atom_site_label_2
_geom_bond_distance
_geom_bond_site_symmetry_2
Pt C11 2.073(8) .
Pt C11 2.073(8) 7_575
Pt N1 2.154(6) 7_575
Pt N1 2.154(6) .
Pt Cl 2.446(3) .
N1 C2 1.337(10) .
N1 C6 1.343(9) .
C2 C3 1.373(12) .
C3 C4 1.393(12) .
C4 C5 1.377(11) .
C5 C6 1.389(10) .
C6 C7 1.493(9) .
C7 O8 1.236(12) .
C7 C6 1.493(9) 7_575
C20 Cl22 1.68(7) .
C20 Cl21 1.775(15) .
